data_7223520
loop_
_publ_author_name
'Griffiths, Kieran'
'Dokorou, Vassiliki N.'
'Spencer, John'
'Abdul-Sada, Alaa'
'Vargas, Alfredo'
'Kostakis, George E.'

_publ_section_title
;
 Isoskeletal Schiff base polynuclear coordination clusters: synthetic and
 theoretical aspects
;
_journal_issue 5
_journal_name_full CrystEngComm
_journal_page_first 704
_journal_paper_doi 10.1039/C5CE02109J
_journal_volume 18
_journal_year 2016
_chemical_formula_moiety 'C110 H118 Dy2 N10 Ni2 O18, 4(C3 H7 N O), 2(Cl O4)'
_chemical_formula_sum 'C122 H146 Cl2 Dy2 N14 Ni2 O30'
_chemical_formula_weight 2801.84
_chemical_name_systematic
;
 ?
;
_space_group_crystal_system triclinic
_space_group_IT_number 2
_space_group_name_Hall '-P 1'
_space_group_name_H-M_alt 'P -1'
_symmetry_space_group_name_Hall '-P 1'
_symmetry_space_group_name_H-M 'P -1'
_atom_sites_solution_hydrogens geom
_audit_creation_date 2014-07-29
_audit_creation_method
;
Olex2 1.2
(compiled 2014.07.22 svn.r2960 for OlexSys, GUI svn.r4862)
;
_audit_update_record
;
2015-11-15 deposited with the CCDC.
2015-12-17 downloaded from the CCDC.
;
_cell_angle_alpha 100.291(8)
_cell_angle_beta 106.198(7)
_cell_angle_gamma 105.143(5)
_cell_formula_units_Z 1
_cell_length_a 12.5403(7)
_cell_length_b 14.7915(10)
_cell_length_c 18.880(2)
_cell_measurement_reflns_used 3730
_cell_measurement_temperature 173
_cell_measurement_theta_max 28.6500
_cell_measurement_theta_min 2.6630
_cell_volume 3124.5(5)
_computing_cell_refinement
;
CrysAlisPro, Agilent Technologies,
Version 1.171.37.31 (release 14-01-2014 CrysAlis171 .NET)
(compiled Jan 14 2014,18:38:05)
;
_computing_data_collection
;
CrysAlisPro, Agilent Technologies,
Version 1.171.37.31 (release 14-01-2014 CrysAlis171 .NET)
(compiled Jan 14 2014,18:38:05)
;
_computing_data_reduction
;
CrysAlisPro, Agilent Technologies,
Version 1.171.37.31 (release 14-01-2014 CrysAlis171 .NET)
(compiled Jan 14 2014,18:38:05)
;
_computing_molecular_graphics 'Olex2 (Dolomanov et al., 2009)'
_computing_publication_material 'Olex2 (Dolomanov et al., 2009)'
_computing_structure_refinement 'ShelXL (Sheldrick, 2008)'
_diffrn_ambient_temperature 173.0
_diffrn_detector 'CCD plate'
_diffrn_detector_area_resol_mean 16.1033
_diffrn_detector_type Eos
_diffrn_measured_fraction_theta_full 0.991
_diffrn_measured_fraction_theta_max 0.892
_diffrn_measurement_details
;
  1 omega  -44.00   52.00   1.0000   14.5000
omega____ theta____ kappa____ phi______ frames
    -      -18.0128   38.0000   90.0000 96

  2 omega    8.00   60.00   1.0000   14.5000
omega____ theta____ kappa____ phi______ frames
    -       18.3253  -99.0000  120.0000 52
;
_diffrn_measurement_device 'four-circle diffractometer'
_diffrn_measurement_device_type 'Xcalibur, Eos, Gemini ultra'
_diffrn_measurement_method '\w scans'
_diffrn_orient_matrix_UB_11 0.0367260000
_diffrn_orient_matrix_UB_12 0.0488734000
_diffrn_orient_matrix_UB_13 0.0185765000
_diffrn_orient_matrix_UB_21 -0.0048156000
_diffrn_orient_matrix_UB_22 0.0092625000
_diffrn_orient_matrix_UB_23 -0.0361627000
_diffrn_orient_matrix_UB_31 -0.0501744000
_diffrn_orient_matrix_UB_32 0.0137674000
_diffrn_orient_matrix_UB_33 -0.0002509000
_diffrn_radiation_monochromator graphite
_diffrn_radiation_probe x-ray
_diffrn_radiation_type MoK\a
_diffrn_radiation_wavelength 0.71073
_diffrn_reflns_av_R_equivalents 0.0478
_diffrn_reflns_av_unetI/netI 0.0683
_diffrn_reflns_laue_measured_fraction_full 0.991
_diffrn_reflns_laue_measured_fraction_max 0.892
_diffrn_reflns_limit_h_max 10
_diffrn_reflns_limit_h_min -15
_diffrn_reflns_limit_k_max 18
_diffrn_reflns_limit_k_min -9
_diffrn_reflns_limit_l_max 6
_diffrn_reflns_limit_l_min -24
_diffrn_reflns_number 9418
_diffrn_reflns_point_group_measured_fraction_full 0.991
_diffrn_reflns_point_group_measured_fraction_max 0.892
_diffrn_reflns_theta_full 26.000
_diffrn_reflns_theta_max 29.037
_diffrn_reflns_theta_min 2.478
_diffrn_source 'Enhance (Mo) X-ray Source'
_exptl_absorpt_coefficient_mu 1.602
_exptl_absorpt_correction_T_max 1.00000
_exptl_absorpt_correction_T_min 0.65587
_exptl_absorpt_correction_type multi-scan
_exptl_absorpt_process_details
;
CrysAlisPro, Agilent Technologies,
Version 1.171.37.31 (release 14-01-2014 CrysAlis171 .NET)
(compiled Jan 14 2014,18:38:05)
Empirical absorption correction using spherical harmonics,
 implemented in SCALE3 ABSPACK scaling algorithm.
;
_exptl_crystal_colour yellow
_exptl_crystal_colour_primary yellow
_exptl_crystal_density_diffrn 1.489
_exptl_crystal_F_000 1438
_exptl_crystal_size_max 0.38
_exptl_crystal_size_mid 0.32
_exptl_crystal_size_min 0.24
_refine_diff_density_max 1.028
_refine_diff_density_min -0.624
_refine_diff_density_rms 0.091
_refine_ls_extinction_method none
_refine_ls_goodness_of_fit_ref 1.083
_refine_ls_hydrogen_treatment constr
_refine_ls_matrix_type full
_refine_ls_number_parameters 779
_refine_ls_number_reflns 7781
_refine_ls_number_restraints 23
_refine_ls_restrained_S_all 1.082
_refine_ls_R_factor_all 0.0524
_refine_ls_R_factor_gt 0.0437
_refine_ls_shift/su_max 0.001
_refine_ls_shift/su_mean 0.000
_refine_ls_structure_factor_coef Fsqd
_refine_ls_weighting_details 'w=1/[\s^2^(Fo^2^)+(0.0527P)^2^] where P=(Fo^2^+2Fc^2^)/3'
_refine_ls_weighting_scheme calc
_refine_ls_wR_factor_gt 0.1070
_refine_ls_wR_factor_ref 0.1165
_reflns_Friedel_coverage 0.000
_reflns_number_gt 6754
_reflns_number_total 7781
_reflns_threshold_expression 'I > 2\s(I)'
_cod_data_source_file c5ce02109j2.cif
_cod_data_source_block 7_CCDC_1406223
_cod_depositor_comments 'Adding full bibliography for 7223506--7223525.cif.'
_cod_database_code 7223520
_shelxl_version_number 2014-1
_chemical_oxdiff_formula Ni2Dy2C124H130N10O40
_shelx_space_group_comment
;
The symmetry employed for this shelxl refinement is uniquely defined
by the following loop, which should always be used as a source of
symmetry information in preference to the above space-group names.
They are only intended as comments.
;
_reflns_odcompleteness_completeness 56.54
_reflns_odcompleteness_iscentric 1
_reflns_odcompleteness_theta 26.32
_olex2_refinement_description
;
1. Fixed Uiso
 At 1.2 times of:
  All C(H) groups, All C(H,H) groups
 At 1.5 times of:
  All C(H,H,H) groups
2. Restrained distances
 C9-C10 = C32-C33A
 1.29 with sigma of 0.02
 C32-C33
 1.29 with sigma of 0.02
 C33A-C32A
 1.29 with sigma of 0.02
 C33-C32
 1.29 with sigma of 0.02
 C8-C9 = C31A-C32A
 1.49 with sigma of 0.02
 C31-C32
 1.49 with sigma of 0.02
 C31A-C27
 1.49 with sigma of 0.02
 C31-C27
 1.49 with sigma of 0.02
 C31A-C27
 1.53 with sigma of 0.02
 C31-C27
 1.53 with sigma of 0.02
3. Rigid bond restraints
 C33, C33A
 with sigma for 1-2 distances of 0.01 and sigma for 1-3 distances of 0.01
 C32A, C32
 with sigma for 1-2 distances of 0.01 and sigma for 1-3 distances of 0.01
 C31A, C31
 with sigma for 1-2 distances of 0.01 and sigma for 1-3 distances of 0.01
 C31, C31A, C32, C32A, C33A, C33
 with sigma for 1-2 distances of 0.01 and sigma for 1-3 distances of 0.01
4. Uiso/Uaniso restraints and constraints
C33 \\sim C33A: within 1.7A with sigma of 0.04 and sigma for terminal atoms of
0.08
C32A \\sim C32: within 1.7A with sigma of 0.04 and sigma for terminal atoms of
0.08
C31A \\sim C31: within 1.7A with sigma of 0.04 and sigma for terminal atoms of
0.08
C31 \\sim C31A \\sim C32 \\sim C32A \\sim C33A \\sim C33: within 1.7A with
sigma of 0.04 and sigma for terminal atoms of 0.08
Uiso(C33) = Uiso(C33A)
Uiso(C32A) = Uiso(C32)
Uiso(C31) = Uiso(C31A)
Uiso(C31) = Uiso(C31A) = Uiso(C32) = Uiso(C32A) = Uiso(C33A) = Uiso(C33)
5. Others
 Fixed Sof: C31(0.5) H31A(0.5) H31B(0.5) C32(0.5) H32(0.5) C33(0.5) H33A(0.5)
 H33B(0.5) C33A(0.5) H33C(0.5) H33D(0.5) C32A(0.5) H32A(0.5) C31A(0.5)
 H31C(0.5) H31D(0.5)
6.a Secondary CH2 refined with riding coordinates:
 C8(H8A,H8B), C31(H31A,H31B), C31A(H31C,H31D)
6.b Aromatic/amide H refined with riding coordinates:
 C3(H3), C5(H5), C9(H9), C11(H11), C13(H13), C15(H15), C16(H16), C19(H19),
 C20(H20), C21(H21), C22(H22), C23(H23), C26(H26), C28(H28), C32(H32), C34(H34),
  C36(H36), C38(H38), C39(H39), C42(H42), C43(H43), C44(H44), C45(H45),
 C46(H46), C47(H47), C50(H50), C53(H53), C56(H56), C59(H59), C32A(H32A)
6.c X=CH2 refined with riding coordinates:
 C10(H10A,H10B), C33(H33A,H33B), C33A(H33C,H33D)
6.d Idealised Me refined as rotating group:
 C1(H1A,H1B,H1C), C24(H24A,H24B,H24C), C49(H49A,H49B,H49C), C51(H51A,H51B,
 H51C), C52(H52A,H52B,H52C), C54(H54A,H54B,H54C), C55(H55A,H55B,H55C), C57(H57A,
 H57B,H57C), C58(H58A,H58B,H58C), C60(H60A,H60B,H60C), C61(H61A,H61B,H61C),
 C48(H48A,H48B,H48C)
;
_olex2_submission_special_instructions 'No special instructions were received'

loop_
_space_group_symop_operation_xyz
'x, y, z'
'-x, -y, -z'

loop_
_atom_site_label
_atom_site_type_symbol
_atom_site_fract_x
_atom_site_fract_y
_atom_site_fract_z
_atom_site_U_iso_or_equiv
_atom_site_adp_type
_atom_site_occupancy
_atom_site_site_symmetry_order
_atom_site_calc_flag
_atom_site_refinement_flags_posn
_atom_site_refinement_flags_adp
_atom_site_refinement_flags_occupancy
_atom_site_disorder_assembly
_atom_site_disorder_group
Dy1 Dy 0.18632(2) 0.66304(2) 0.64420(2) 0.02359(12) Uani 1 1 d . . . . .
Ni1 Ni 0.07771(5) 0.43256(5) 0.51349(5) 0.0208(2) Uani 1 1 d . . . . .
O1 O 0.3215(3) 0.7407(3) 0.5759(3) 0.0270(12) Uani 1 1 d . . . . .
O2 O 0.2181(3) 0.5574(3) 0.5539(3) 0.0258(12) Uani 1 1 d . . . . .
O3 O 0.0558(3) 0.6982(2) 0.5437(3) 0.0246(11) Uani 1 1 d . . . . .
O4 O 0.3518(4) 0.9969(3) 0.7531(4) 0.0444(16) Uani 1 1 d . . . . .
O5 O 0.2330(3) 0.8106(3) 0.7126(3) 0.0298(12) Uani 1 1 d . . . . .
O6 O 0.0140(3) 0.5203(2) 0.5780(3) 0.0223(11) Uani 1 1 d . . . . .
O7 O 0.3879(4) 0.6930(3) 0.7165(3) 0.0431(15) Uani 1 1 d . . . . .
O8 O 0.1995(3) 0.5674(3) 0.7338(3) 0.0334(12) Uani 1 1 d . . . . .
O9 O 0.1270(3) 0.3698(3) 0.6004(3) 0.0302(12) Uani 1 1 d . . . . .
O10 O 0.3589(6) 0.9216(6) 1.0999(6) 0.090(3) Uani 1 1 d . . . . .
O11 O -0.1099(5) 0.7430(5) 0.8643(5) 0.080(2) Uani 1 1 d . . . . .
N1 N 0.1671(3) 0.3678(3) 0.4607(3) 0.0219(13) Uani 1 1 d . . . . .
N2 N 0.0287(4) 0.6628(3) 0.6975(3) 0.0282(15) Uani 1 1 d . . . . .
N3 N 0.5799(5) 0.7722(4) 0.7807(5) 0.059(2) Uani 1 1 d . . . . .
N4 N 0.2221(5) 0.5238(4) 0.8446(4) 0.0437(18) Uani 1 1 d . . . . .
N5 N 0.2488(4) 0.3379(4) 0.6982(4) 0.0418(18) Uani 1 1 d . . . . .
N6 N 0.3550(6) 0.9086(6) 0.9766(6) 0.068(3) Uani 1 1 d . . . . .
N7 N -0.0236(5) 0.6912(5) 0.9643(5) 0.065(2) Uani 1 1 d . . . . .
C1 C 0.3892(5) 0.8435(4) 0.6013(5) 0.039(2) Uani 1 1 d . . . . .
H1A H 0.3618 0.8771 0.6386 0.059 Uiso 1 1 calc GR . . . .
H1B H 0.3791 0.8708 0.5572 0.059 Uiso 1 1 calc GR . . . .
H1C H 0.4726 0.8521 0.6253 0.059 Uiso 1 1 calc GR . . . .
C2 C 0.3581(4) 0.6802(4) 0.5324(4) 0.0246(17) Uani 1 1 d . . . . .
C3 C 0.4399(4) 0.7097(4) 0.4976(4) 0.0275(17) Uani 1 1 d . . . . .
H3 H 0.4790 0.7772 0.5068 0.033 Uiso 1 1 calc R . . . .
C4 C 0.4656(4) 0.6436(4) 0.4503(5) 0.033(2) Uani 1 1 d . . . . .
C5 C 0.4054(5) 0.5442(4) 0.4348(5) 0.033(2) Uani 1 1 d . . . . .
H5 H 0.4212 0.4980 0.4009 0.040 Uiso 1 1 calc R . . . .
C6 C 0.3213(4) 0.5120(4) 0.4694(4) 0.0244(17) Uani 1 1 d . . . . .
C7 C 0.2969(4) 0.5794(4) 0.5190(4) 0.0240(17) Uani 1 1 d . . . . .
C8 C 0.5516(5) 0.6754(4) 0.4095(5) 0.0340(19) Uani 1 1 d D . . . .
H8A H 0.6327 0.6925 0.4456 0.041 Uiso 1 1 calc R . . . .
H8B H 0.5389 0.6201 0.3663 0.041 Uiso 1 1 calc R . . . .
C9 C 0.5398(5) 0.7610(5) 0.3794(5) 0.037(2) Uani 1 1 d D . . . .
H9 H 0.4700 0.7505 0.3380 0.045 Uiso 1 1 calc R . . . .
C10 C 0.6155(7) 0.8472(5) 0.4043(6) 0.059(3) Uani 1 1 d D . . . .
H10A H 0.6866 0.8612 0.4455 0.071 Uiso 1 1 calc R . . . .
H10B H 0.6003 0.8969 0.3815 0.071 Uiso 1 1 calc R . . . .
C11 C 0.2600(4) 0.4077(4) 0.4464(4) 0.0257(17) Uani 1 1 d . . . . .
H11 H 0.2906 0.3666 0.4192 0.031 Uiso 1 1 calc R . . . .
C12 C 0.1120(4) 0.2650(4) 0.4404(4) 0.0254(17) Uani 1 1 d . . . . .
C13 C 0.1655(5) 0.1963(4) 0.4228(4) 0.0266(17) Uani 1 1 d . . . . .
H13 H 0.2423 0.2176 0.4201 0.032 Uiso 1 1 calc R . . . .
C14 C 0.1091(5) 0.0986(4) 0.4093(4) 0.0270(17) Uani 1 1 d . . . . .
C15 C -0.0050(5) 0.0693(4) 0.4114(4) 0.0337(19) Uani 1 1 d . . . . .
H15 H -0.0454 0.0020 0.4019 0.040 Uiso 1 1 calc R . . . .
C16 C -0.0602(5) 0.1354(4) 0.4270(4) 0.0307(18) Uani 1 1 d . . . . .
H16 H -0.1381 0.1132 0.4277 0.037 Uiso 1 1 calc R . . . .
C17 C -0.0028(4) 0.2356(4) 0.4418(4) 0.0249(17) Uani 1 1 d . . . . .
C18 C 0.1693(5) 0.0276(4) 0.3929(5) 0.036(2) Uani 1 1 d . . . . .
C19 C 0.2468(6) 0.0428(5) 0.3536(6) 0.049(3) Uani 1 1 d . . . . .
H19 H 0.2583 0.0973 0.3331 0.059 Uiso 1 1 calc R . . . .
C20 C 0.3088(6) -0.0219(5) 0.3437(8) 0.074(4) Uani 1 1 d . . . . .
H20 H 0.3632 -0.0102 0.3173 0.089 Uiso 1 1 calc R . . . .
C21 C 0.2921(7) -0.1014(5) 0.3715(8) 0.076(4) Uani 1 1 d . . . . .
H21 H 0.3336 -0.1454 0.3638 0.091 Uiso 1 1 calc R . . . .
C22 C 0.2144(6) -0.1172(5) 0.4107(6) 0.055(3) Uani 1 1 d . . . . .
H22 H 0.2029 -0.1724 0.4304 0.066 Uiso 1 1 calc R . . . .
C23 C 0.1526(5) -0.0535(4) 0.4219(5) 0.043(2) Uani 1 1 d . . . . .
H23 H 0.0993 -0.0652 0.4491 0.051 Uiso 1 1 calc R . . . .
C24 C 0.4174(6) 1.0975(5) 0.7777(6) 0.053(3) Uani 1 1 d . . . . .
H24A H 0.3714 1.1328 0.7504 0.079 Uiso 1 1 calc GR . . . .
H24B H 0.4910 1.1074 0.7668 0.079 Uiso 1 1 calc GR . . . .
H24C H 0.4353 1.1217 0.8329 0.079 Uiso 1 1 calc GR . . . .
C25 C 0.2447(5) 0.9722(4) 0.7639(5) 0.042(2) Uani 1 1 d . . . . .
C26 C 0.1937(6) 1.0358(4) 0.7909(5) 0.040(2) Uani 1 1 d . . . . .
H26 H 0.2341 1.1037 0.8038 0.048 Uiso 1 1 calc R . . . .
C27 C 0.0847(6) 1.0046(5) 0.8001(5) 0.042(2) Uani 1 1 d D . . . .
C28 C 0.0280(6) 0.9063(5) 0.7812(5) 0.041(2) Uani 1 1 d . . . . .
H28 H -0.0454 0.8840 0.7885 0.050 Uiso 1 1 calc R . . . .
C29 C 0.0735(5) 0.8375(4) 0.7517(4) 0.0301(18) Uani 1 1 d . . . . .
C30 C 0.1833(5) 0.8699(4) 0.7422(4) 0.0311(18) Uani 1 1 d . . . . .
C31_a C 0.030(3) 1.079(2) 0.8244(17) 0.073(2) Uiso 0.5 1 d D U P A 1
H31A_a H 0.0847 1.1450 0.8339 0.087 Uiso 0.5 1 calc R . P A 1
H31B_a H -0.0431 1.0701 0.7821 0.087 Uiso 0.5 1 calc R . P A 1
C32_a C 0.0013(15) 1.0707(17) 0.8934(12) 0.073(2) Uiso 0.5 1 d D U P A 1
H32_a H 0.0594 1.0664 0.9362 0.087 Uiso 0.5 1 calc R . P A 1
C33_a C -0.1012(13) 1.0692(13) 0.8985(14) 0.073(2) Uiso 0.5 1 d D U P A 1
H33A_a H -0.1605 1.0734 0.8563 0.087 Uiso 0.5 1 calc R . P A 1
H33B_a H -0.1163 1.0638 0.9445 0.087 Uiso 0.5 1 calc R . P A 1
C34 C 0.0046(5) 0.7359(4) 0.7310(4) 0.0316(19) Uani 1 1 d . . . . .
H34 H -0.0655 0.7208 0.7430 0.038 Uiso 1 1 calc R . . . .
C35 C -0.0454(4) 0.5650(4) 0.6852(4) 0.0257(18) Uani 1 1 d . . . . .
C36 C -0.1062(4) 0.5402(4) 0.7354(4) 0.0232(16) Uani 1 1 d . . . . .
H36 H -0.1045 0.5896 0.7759 0.028 Uiso 1 1 calc R . . . .
C37 C -0.1685(4) 0.4434(4) 0.7254(4) 0.0250(17) Uani 1 1 d . . . . .
C38 C -0.1701(4) 0.3740(4) 0.6650(4) 0.0270(18) Uani 1 1 d . . . . .
H38 H -0.2142 0.3079 0.6569 0.032 Uiso 1 1 calc R . . . .
C39 C -0.1092(4) 0.3974(4) 0.6155(4) 0.0249(17) Uani 1 1 d . . . . .
H39 H -0.1112 0.3476 0.5751 0.030 Uiso 1 1 calc R . . . .
C40 C -0.0456(4) 0.4943(4) 0.6256(4) 0.0219(17) Uani 1 1 d . . . . .
C41 C -0.2301(5) 0.4147(4) 0.7781(4) 0.0320(18) Uani 1 1 d . . . . .
C42 C -0.2827(5) 0.4732(5) 0.8120(5) 0.044(2) Uani 1 1 d . . . . .
H42 H -0.2775 0.5346 0.8020 0.053 Uiso 1 1 calc R . . . .
C43 C -0.3427(6) 0.4442(6) 0.8601(6) 0.056(3) Uani 1 1 d . . . . .
H43 H -0.3776 0.4857 0.8827 0.067 Uiso 1 1 calc R . . . .
C44 C -0.3515(6) 0.3546(6) 0.8751(5) 0.054(3) Uani 1 1 d . . . . .
H44 H -0.3940 0.3339 0.9070 0.064 Uiso 1 1 calc R . . . .
C45 C -0.2981(6) 0.2956(6) 0.8433(5) 0.045(2) Uani 1 1 d . . . . .
H45 H -0.3031 0.2346 0.8543 0.054 Uiso 1 1 calc R . . . .
C46 C -0.2370(5) 0.3248(5) 0.7954(5) 0.038(2) Uani 1 1 d . . . . .
H46 H -0.2000 0.2840 0.7742 0.045 Uiso 1 1 calc R . . . .
C47 C 0.4678(6) 0.7664(6) 0.7550(5) 0.043(2) Uani 1 1 d . . . . .
H47 H 0.4492 0.8241 0.7678 0.052 Uiso 1 1 calc R . . . .
C49 C 0.6731(6) 0.8561(6) 0.8260(7) 0.068(3) Uani 1 1 d . . . . .
H49A H 0.6437 0.9111 0.8332 0.102 Uiso 1 1 calc GR . . . .
H49B H 0.7315 0.8698 0.8006 0.102 Uiso 1 1 calc GR . . . .
H49C H 0.7096 0.8465 0.8759 0.102 Uiso 1 1 calc GR . . . .
C50 C 0.2519(5) 0.5795(5) 0.8018(5) 0.038(2) Uani 1 1 d . . . . .
H50 H 0.3210 0.6347 0.8260 0.046 Uiso 1 1 calc R . . . .
C51 C 0.1169(6) 0.4389(5) 0.8128(5) 0.046(2) Uani 1 1 d . . . . .
H51A H 0.0625 0.4461 0.8403 0.069 Uiso 1 1 calc GR . . . .
H51B H 0.1380 0.3806 0.8184 0.069 Uiso 1 1 calc GR . . . .
H51C H 0.0790 0.4325 0.7584 0.069 Uiso 1 1 calc GR . . . .
C52 C 0.2907(8) 0.5454(7) 0.9259(6) 0.083(4) Uani 1 1 d . . . . .
H52A H 0.3564 0.6062 0.9409 0.124 Uiso 1 1 calc GR . . . .
H52B H 0.3214 0.4923 0.9346 0.124 Uiso 1 1 calc GR . . . .
H52C H 0.2403 0.5521 0.9565 0.124 Uiso 1 1 calc GR . . . .
C53 C 0.2239(5) 0.3926(4) 0.6516(4) 0.0325(18) Uani 1 1 d . . . . .
H53 H 0.2827 0.4518 0.6577 0.039 Uiso 1 1 calc R . . . .
C54 C 0.3604(6) 0.3679(6) 0.7599(5) 0.059(3) Uani 1 1 d . . . . .
H54A H 0.4042 0.3241 0.7495 0.089 Uiso 1 1 calc GR . . . .
H54B H 0.3464 0.3653 0.8082 0.089 Uiso 1 1 calc GR . . . .
H54C H 0.4060 0.4346 0.7639 0.089 Uiso 1 1 calc GR . . . .
C55 C 0.1642(7) 0.2437(5) 0.6869(6) 0.068(3) Uani 1 1 d . . . . .
H55A H 0.0894 0.2363 0.6482 0.101 Uiso 1 1 calc GR . . . .
H55B H 0.1520 0.2390 0.7353 0.101 Uiso 1 1 calc GR . . . .
H55C H 0.1941 0.1921 0.6694 0.101 Uiso 1 1 calc GR . . . .
C56 C 0.3819(8) 0.8867(7) 1.0444(7) 0.067(3) Uani 1 1 d . . . . .
H56 H 0.4218 0.8405 1.0495 0.080 Uiso 1 1 calc R . . . .
C57 C 0.2958(9) 0.9795(8) 0.9659(8) 0.089(4) Uani 1 1 d . . . . .
H57A H 0.2605 0.9892 1.0057 0.134 Uiso 1 1 calc GR . . . .
H57B H 0.2340 0.9560 0.9154 0.134 Uiso 1 1 calc GR . . . .
H57C H 0.3526 1.0414 0.9695 0.134 Uiso 1 1 calc GR . . . .
C58 C 0.3869(11) 0.8632(9) 0.9147(9) 0.106(5) Uani 1 1 d . . . . .
H58A H 0.4414 0.8292 0.9342 0.159 Uiso 1 1 calc GR . . . .
H58B H 0.4249 0.9132 0.8935 0.159 Uiso 1 1 calc GR . . . .
H58C H 0.3160 0.8165 0.8744 0.159 Uiso 1 1 calc GR . . . .
C59 C -0.1090(7) 0.7150(6) 0.9235(7) 0.065(3) Uani 1 1 d . . . . .
H59 H -0.1751 0.7109 0.9395 0.078 Uiso 1 1 calc R . . . .
C60 C 0.0839(8) 0.7068(10) 0.9470(10) 0.129(6) Uani 1 1 d . . . . .
H60A H 0.0711 0.7201 0.8968 0.194 Uiso 1 1 calc GR . . . .
H60B H 0.1073 0.6485 0.9461 0.194 Uiso 1 1 calc GR . . . .
H60C H 0.1462 0.7624 0.9863 0.194 Uiso 1 1 calc GR . . . .
C61 C -0.0310(10) 0.6543(12) 1.0268(11) 0.152(8) Uani 1 1 d . . . . .
H61A H -0.1082 0.6481 1.0317 0.229 Uiso 1 1 calc GR . . . .
H61B H 0.0308 0.6988 1.0737 0.229 Uiso 1 1 calc GR . . . .
H61C H -0.0206 0.5903 1.0187 0.229 Uiso 1 1 calc GR . . . .
C33A_b C -0.0574(15) 1.0625(13) 0.9382(12) 0.073(2) Uiso 0.5 1 d D U P A 2
H33C_b H -0.1330 1.0526 0.9031 0.087 Uiso 0.5 1 calc R . P A 2
H33D_b H -0.0476 1.0628 0.9900 0.087 Uiso 0.5 1 calc R . P A 2
C32A_b C 0.0352(15) 1.0759(17) 0.9148(13) 0.073(2) Uiso 0.5 1 d D U P A 2
H32A_b H 0.1089 1.0855 0.9520 0.087 Uiso 0.5 1 calc R . P A 2
C31A_b C 0.034(3) 1.077(2) 0.8356(16) 0.073(2) Uiso 0.5 1 d D U P A 2
H31C_b H 0.0799 1.1436 0.8370 0.087 Uiso 0.5 1 calc R . P A 2
H31D_b H -0.0479 1.0632 0.8021 0.087 Uiso 0.5 1 calc R . P A 2
Cl1 Cl 0.6307(2) 0.7094(2) 1.0150(2) 0.0781(10) Uani 1 1 d . . . . .
O12 O 0.7204(9) 0.6966(8) 1.0718(10) 0.202(8) Uani 1 1 d . . . . .
C48 C 0.6083(8) 0.6861(7) 0.7645(10) 0.140(8) Uani 1 1 d . . . . .
H48A H 0.6467 0.6731 0.8126 0.210 Uiso 1 1 calc GR . . . .
H48B H 0.6618 0.6941 0.7351 0.210 Uiso 1 1 calc GR . . . .
H48C H 0.5363 0.6314 0.7345 0.210 Uiso 1 1 calc GR . . . .
O13 O 0.5465(8) 0.7390(7) 1.0360(9) 0.170(7) Uani 1 1 d . . . . .
O14 O 0.6981(11) 0.7973(8) 1.0042(9) 0.182(6) Uani 1 1 d . . . . .
O15 O 0.5899(10) 0.6319(9) 0.9587(14) 0.332(17) Uani 1 1 d . . . . .

loop_
_atom_site_aniso_label
_atom_site_aniso_U_11
_atom_site_aniso_U_22
_atom_site_aniso_U_33
_atom_site_aniso_U_23
_atom_site_aniso_U_13
_atom_site_aniso_U_12
Dy1 0.02685(16) 0.01650(16) 0.0248(2) 0.00416(16) 0.00577(11) 0.00714(11)
Ni1 0.0250(4) 0.0144(3) 0.0238(5) 0.0056(4) 0.0074(3) 0.0084(3)
O1 0.032(2) 0.0143(19) 0.029(3) -0.001(2) 0.0094(19) 0.0037(16)
O2 0.027(2) 0.0178(19) 0.032(3) 0.008(2) 0.0097(18) 0.0062(15)
O3 0.0264(19) 0.0185(19) 0.033(3) 0.009(2) 0.0110(17) 0.0112(15)
O4 0.046(3) 0.023(2) 0.052(5) 0.004(3) 0.014(2) 0.0007(19)
O5 0.039(2) 0.017(2) 0.024(3) -0.004(2) 0.0065(19) 0.0065(17)
O6 0.0236(18) 0.0158(19) 0.027(3) 0.008(2) 0.0076(16) 0.0049(14)
O7 0.039(2) 0.033(3) 0.044(4) 0.006(3) -0.001(2) 0.008(2)
O8 0.038(2) 0.039(3) 0.029(3) 0.014(3) 0.0098(18) 0.0196(19)
O9 0.033(2) 0.029(2) 0.031(3) 0.013(2) 0.0080(18) 0.0145(17)
O10 0.117(5) 0.117(6) 0.061(8) 0.042(6) 0.033(5) 0.065(5)
O11 0.079(4) 0.099(5) 0.063(7) 0.029(5) 0.024(3) 0.030(3)
N1 0.024(2) 0.016(2) 0.026(4) 0.005(3) 0.009(2) 0.0069(18)
N2 0.027(2) 0.021(2) 0.036(4) 0.013(3) 0.007(2) 0.0063(19)
N3 0.042(3) 0.052(4) 0.071(7) 0.008(4) 0.005(3) 0.020(3)
N4 0.054(3) 0.044(3) 0.029(5) 0.016(4) 0.005(3) 0.015(3)
N5 0.040(3) 0.056(4) 0.041(5) 0.027(4) 0.013(3) 0.027(3)
N6 0.086(5) 0.072(5) 0.056(7) 0.031(5) 0.017(4) 0.040(4)
N7 0.054(4) 0.083(5) 0.059(7) 0.019(5) 0.019(4) 0.025(3)
C1 0.046(4) 0.015(3) 0.052(6) 0.006(4) 0.020(3) 0.002(3)
C2 0.021(3) 0.014(3) 0.031(5) 0.001(3) 0.004(2) 0.003(2)
C3 0.030(3) 0.018(3) 0.032(5) 0.007(3) 0.009(3) 0.006(2)
C4 0.025(3) 0.030(3) 0.044(6) 0.014(4) 0.010(3) 0.006(2)
C5 0.031(3) 0.027(3) 0.048(6) 0.013(4) 0.017(3) 0.016(2)
C6 0.023(3) 0.016(3) 0.034(5) 0.004(3) 0.009(3) 0.008(2)
C7 0.021(3) 0.019(3) 0.026(5) 0.007(3) 0.003(2) 0.004(2)
C8 0.033(3) 0.032(3) 0.042(6) 0.010(4) 0.020(3) 0.012(3)
C9 0.046(4) 0.038(4) 0.036(6) 0.013(4) 0.022(3) 0.017(3)
C10 0.083(5) 0.047(5) 0.056(7) 0.027(5) 0.033(5) 0.015(4)
C11 0.029(3) 0.020(3) 0.030(5) 0.003(3) 0.010(3) 0.011(2)
C12 0.033(3) 0.016(3) 0.026(5) 0.006(3) 0.008(3) 0.009(2)
C13 0.030(3) 0.022(3) 0.031(5) 0.008(3) 0.012(3) 0.013(2)
C14 0.038(3) 0.020(3) 0.027(5) 0.004(3) 0.013(3) 0.015(2)
C15 0.037(3) 0.016(3) 0.045(5) 0.013(4) 0.011(3) 0.007(2)
C16 0.031(3) 0.023(3) 0.039(5) 0.013(4) 0.010(3) 0.010(2)
C17 0.030(3) 0.020(3) 0.024(4) 0.008(3) 0.006(2) 0.010(2)
C18 0.036(3) 0.017(3) 0.050(6) 0.003(4) 0.010(3) 0.010(3)
C19 0.058(4) 0.022(3) 0.073(8) -0.001(5) 0.037(5) 0.015(3)
C20 0.047(5) 0.026(4) 0.143(13) -0.002(6) 0.046(6) 0.005(3)
C21 0.050(5) 0.026(4) 0.146(14) 0.004(6) 0.031(6) 0.020(4)
C22 0.061(5) 0.020(3) 0.082(9) 0.006(5) 0.020(5) 0.023(3)
C23 0.050(4) 0.027(3) 0.053(7) 0.009(4) 0.016(3) 0.019(3)
C24 0.058(4) 0.027(4) 0.059(7) 0.011(5) 0.013(4) 0.000(3)
C25 0.046(4) 0.025(3) 0.044(6) 0.010(4) 0.006(3) 0.006(3)
C26 0.058(4) 0.016(3) 0.040(6) 0.004(4) 0.015(3) 0.010(3)
C27 0.060(4) 0.029(3) 0.036(7) -0.008(4) 0.019(4) 0.022(3)
C28 0.054(4) 0.034(4) 0.040(6) 0.006(4) 0.023(3) 0.017(3)
C29 0.042(3) 0.018(3) 0.029(5) 0.002(4) 0.013(3) 0.009(2)
C30 0.045(4) 0.019(3) 0.024(5) 0.002(3) 0.006(3) 0.010(3)
C34 0.036(3) 0.024(3) 0.039(5) 0.011(4) 0.017(3) 0.009(2)
C35 0.027(3) 0.019(3) 0.030(5) 0.010(4) 0.009(3) 0.006(2)
C36 0.031(3) 0.023(3) 0.017(4) -0.002(3) 0.012(2) 0.013(2)
C37 0.034(3) 0.020(3) 0.021(5) 0.004(4) 0.010(2) 0.008(2)
C38 0.032(3) 0.019(3) 0.030(5) 0.009(4) 0.010(3) 0.007(2)
C39 0.032(3) 0.019(3) 0.022(5) 0.004(3) 0.007(2) 0.008(2)
C40 0.025(3) 0.017(3) 0.024(5) 0.006(3) 0.007(2) 0.009(2)
C41 0.030(3) 0.032(3) 0.028(5) 0.007(4) 0.007(3) 0.003(3)
C42 0.041(4) 0.048(4) 0.038(6) 0.012(5) 0.012(3) 0.009(3)
C43 0.043(4) 0.070(5) 0.057(8) 0.014(6) 0.030(4) 0.012(4)
C44 0.043(4) 0.068(6) 0.027(6) 0.004(5) 0.015(3) -0.015(4)
C45 0.045(4) 0.053(5) 0.027(5) 0.015(5) 0.011(3) -0.001(3)
C46 0.045(4) 0.036(4) 0.027(5) 0.011(4) 0.011(3) 0.004(3)
C47 0.047(4) 0.055(5) 0.035(6) 0.012(5) 0.017(3) 0.028(4)
C49 0.044(4) 0.057(5) 0.081(10) 0.007(6) 0.004(4) 0.009(4)
C50 0.045(4) 0.030(4) 0.032(6) -0.002(4) 0.007(3) 0.012(3)
C51 0.057(4) 0.042(4) 0.036(6) 0.014(4) 0.012(3) 0.014(3)
C52 0.090(6) 0.094(7) 0.040(7) 0.032(6) -0.006(4) 0.012(5)
C53 0.034(3) 0.031(3) 0.035(5) 0.011(4) 0.011(3) 0.015(3)
C54 0.063(5) 0.086(6) 0.032(6) 0.014(5) 0.004(4) 0.044(4)
C55 0.081(5) 0.048(5) 0.082(9) 0.039(6) 0.024(5) 0.025(4)
C56 0.098(7) 0.065(6) 0.038(8) 0.010(6) 0.017(5) 0.037(5)
C57 0.132(8) 0.129(9) 0.047(10) 0.035(8) 0.034(6) 0.094(7)
C58 0.168(11) 0.099(8) 0.071(13) 0.028(9) 0.038(9) 0.076(8)
C59 0.066(5) 0.065(6) 0.059(9) 0.006(6) 0.020(5) 0.023(4)
C60 0.067(7) 0.220(15) 0.103(16) 0.061(12) 0.014(7) 0.057(8)
C61 0.113(9) 0.212(16) 0.162(19) 0.142(16) 0.035(9) 0.055(9)
Cl1 0.0714(15) 0.0696(17) 0.101(3) 0.008(2) 0.0448(16) 0.0292(13)
O12 0.176(9) 0.152(9) 0.26(2) 0.105(12) 0.000(10) 0.078(7)
C48 0.076(6) 0.085(8) 0.18(2) -0.040(8) -0.045(8) 0.048(6)
O13 0.107(7) 0.142(8) 0.26(2) 0.010(10) 0.084(9) 0.042(6)
O14 0.251(12) 0.121(8) 0.168(18) 0.066(11) 0.087(11) 0.017(8)
O15 0.172(12) 0.118(9) 0.51(4) -0.181(16) 0.055(14) -0.020(8)

loop_
_atom_type_symbol
_atom_type_description
_atom_type_scat_dispersion_real
_atom_type_scat_dispersion_imag
_atom_type_scat_source
C C 0.0033 0.0016 'International Tables Vol C Tables 4.2.6.8 and 6.1.1.4'
H H 0.0000 0.0000 'International Tables Vol C Tables 4.2.6.8 and 6.1.1.4'
Cl Cl 0.1484 0.1585 'International Tables Vol C Tables 4.2.6.8 and 6.1.1.4'
Dy Dy -0.1892 4.4098 'International Tables Vol C Tables 4.2.6.8 and 6.1.1.4'
N N 0.0061 0.0033 'International Tables Vol C Tables 4.2.6.8 and 6.1.1.4'
Ni Ni 0.3393 1.1124 'International Tables Vol C Tables 4.2.6.8 and 6.1.1.4'
O O 0.0106 0.0060 'International Tables Vol C Tables 4.2.6.8 and 6.1.1.4'

loop_
_geom_angle_atom_site_label_1
_geom_angle_atom_site_label_2
_geom_angle_atom_site_label_3
_geom_angle
_geom_angle_site_symmetry_1
_geom_angle_site_symmetry_3
O2 Dy1 O1 63.90(12) . .
O2 Dy1 O3 88.86(14) . .
O2 Dy1 O6 68.59(13) . .
O2 Dy1 O7 84.36(17) . .
O2 Dy1 O8 94.82(15) . .
O2 Dy1 N2 136.38(15) . .
O3 Dy1 O1 77.21(12) . .
O3 Dy1 O6 70.78(11) . .
O3 Dy1 O7 145.41(14) . .
O3 Dy1 O8 144.67(12) . .
O3 Dy1 N2 80.99(15) . .
O5 Dy1 O1 84.51(16) . .
O5 Dy1 O2 148.01(14) . .
O5 Dy1 O3 88.86(14) . .
O5 Dy1 O6 139.41(14) . .
O5 Dy1 O7 79.62(15) . .
O5 Dy1 O8 105.19(17) . .
O5 Dy1 N2 74.51(16) . .
O6 Dy1 O1 122.21(15) . .
O6 Dy1 N2 68.00(16) . .
O7 Dy1 O1 69.35(15) . .
O7 Dy1 O6 135.69(12) . .
O7 Dy1 N2 125.72(19) . .
O8 Dy1 O1 135.34(12) . .
O8 Dy1 O6 77.95(13) . .
O8 Dy1 O7 69.84(14) . .
O8 Dy1 N2 72.21(13) . .
N2 Dy1 O1 149.91(12) . .
O2 Ni1 O3 170.14(19) . 2_566
O2 Ni1 O6 93.36(13) . 2_566
O2 Ni1 O6 80.47(16) . .
O2 Ni1 O9 98.20(15) . .
O3 Ni1 O6 107.96(14) 2_566 .
O3 Ni1 O6 82.78(13) 2_566 2_566
O6 Ni1 O6 83.40(18) . 2_566
O9 Ni1 O3 86.85(15) . 2_566
O9 Ni1 O6 91.68(17) . .
O9 Ni1 O6 166.53(14) . 2_566
N1 Ni1 O2 89.23(18) . .
N1 Ni1 O3 82.46(17) . 2_566
N1 Ni1 O6 169.54(16) . .
N1 Ni1 O6 99.13(18) . 2_566
N1 Ni1 O9 87.97(18) . .
C1 O1 Dy1 122.0(4) . .
C2 O1 Dy1 117.0(3) . .
C2 O1 C1 117.7(4) . .
Ni1 O2 Dy1 107.86(17) . .
C7 O2 Dy1 126.8(3) . .
C7 O2 Ni1 123.4(4) . .
Ni1 O3 Dy1 104.82(12) 2_566 .
C17 O3 Dy1 121.5(4) 2_566 .
C17 O3 Ni1 106.1(3) 2_566 2_566
C25 O4 C24 115.8(6) . .
C30 O5 Dy1 140.0(4) . .
Ni1 O6 Dy1 101.91(13) . .
Ni1 O6 Dy1 101.11(11) 2_566 .
Ni1 O6 Ni1 96.60(18) . 2_566
C40 O6 Dy1 111.5(4) . .
C40 O6 Ni1 126.7(3) . .
C40 O6 Ni1 115.3(3) . 2_566
C47 O7 Dy1 132.7(4) . .
C50 O8 Dy1 137.7(4) . .
C53 O9 Ni1 129.0(3) . .
C11 N1 Ni1 128.3(4) . .
C11 N1 C12 122.7(5) . .
C12 N1 Ni1 109.0(3) . .
C34 N2 Dy1 129.4(4) . .
C34 N2 C35 119.9(5) . .
C35 N2 Dy1 110.8(4) . .
C47 N3 C49 125.3(7) . .
C47 N3 C48 118.3(7) . .
C49 N3 C48 116.4(6) . .
C50 N4 C51 120.6(7) . .
C50 N4 C52 122.0(7) . .
C51 N4 C52 117.4(6) . .
C53 N5 C54 122.0(6) . .
C53 N5 C55 120.0(6) . .
C54 N5 C55 117.9(5) . .
C56 N6 C57 119.9(11) . .
C56 N6 C58 120.7(8) . .
C57 N6 C58 119.5(9) . .
C59 N7 C60 119.4(9) . .
C59 N7 C61 121.8(9) . .
C61 N7 C60 118.7(8) . .
O1 C1 H1A 109.5 . .
O1 C1 H1B 109.5 . .
O1 C1 H1C 109.5 . .
H1A C1 H1B 109.5 . .
H1A C1 H1C 109.5 . .
H1B C1 H1C 109.5 . .
O1 C2 C3 125.2(5) . .
O1 C2 C7 114.0(5) . .
C3 C2 C7 120.6(6) . .
C2 C3 H3 119.3 . .
C4 C3 C2 121.4(5) . .
C4 C3 H3 119.3 . .
C3 C4 C5 119.3(6) . .
C3 C4 C8 121.7(5) . .
C5 C4 C8 118.9(6) . .
C4 C5 H5 119.7 . .
C4 C5 C6 120.5(6) . .
C6 C5 H5 119.7 . .
C5 C6 C11 115.8(6) . .
C7 C6 C5 120.2(5) . .
C7 C6 C11 123.9(5) . .
O2 C7 C2 116.7(6) . .
O2 C7 C6 125.3(5) . .
C6 C7 C2 118.0(5) . .
C4 C8 H8A 108.9 . .
C4 C8 H8B 108.9 . .
H8A C8 H8B 107.8 . .
C9 C8 C4 113.2(5) . .
C9 C8 H8A 108.9 . .
C9 C8 H8B 108.9 . .
C8 C9 H9 117.0 . .
C10 C9 C8 126.0(7) . .
C10 C9 H9 117.0 . .
C9 C10 H10A 120.0 . .
C9 C10 H10B 120.0 . .
H10A C10 H10B 120.0 . .
N1 C11 C6 124.1(6) . .
N1 C11 H11 118.0 . .
C6 C11 H11 118.0 . .
C13 C12 N1 124.9(5) . .
C13 C12 C17 120.7(5) . .
C17 C12 N1 114.4(5) . .
C12 C13 H13 119.4 . .
C14 C13 C12 121.1(5) . .
C14 C13 H13 119.4 . .
C13 C14 C15 118.2(5) . .
C13 C14 C18 120.0(5) . .
C15 C14 C18 121.9(5) . .
C14 C15 H15 119.2 . .
C16 C15 C14 121.6(5) . .
C16 C15 H15 119.2 . .
C15 C16 H16 119.6 . .
C15 C16 C17 120.7(5) . .
C17 C16 H16 119.6 . .
O3 C17 C12 120.6(4) 2_566 .
O3 C17 C16 121.7(5) 2_566 .
C12 C17 C16 117.6(5) . .
C19 C18 C14 121.5(5) . .
C19 C18 C23 119.1(6) . .
C23 C18 C14 119.4(7) . .
C18 C19 H19 119.9 . .
C18 C19 C20 120.2(7) . .
C20 C19 H19 119.9 . .
C19 C20 H20 119.6 . .
C21 C20 C19 120.8(9) . .
C21 C20 H20 119.6 . .
C20 C21 H21 120.3 . .
C20 C21 C22 119.4(7) . .
C22 C21 H21 120.3 . .
C21 C22 H22 119.5 . .
C21 C22 C23 120.9(7) . .
C23 C22 H22 119.5 . .
C18 C23 H23 120.2 . .
C22 C23 C18 119.6(8) . .
C22 C23 H23 120.2 . .
O4 C24 H24A 109.5 . .
O4 C24 H24B 109.5 . .
O4 C24 H24C 109.5 . .
H24A C24 H24B 109.5 . .
H24A C24 H24C 109.5 . .
H24B C24 H24C 109.5 . .
O4 C25 C30 114.4(6) . .
C26 C25 O4 126.2(5) . .
C26 C25 C30 119.4(6) . .
C25 C26 H26 118.8 . .
C25 C26 C27 122.5(6) . .
C27 C26 H26 118.8 . .
C26 C27 C31_a 119.5(15) . .
C26 C27 C31A_b 121.1(16) . .
C28 C27 C26 117.8(6) . .
C28 C27 C31_a 122.6(16) . .
C28 C27 C31A_b 121.0(15) . .
C27 C28 H28 118.6 . .
C27 C28 C29 122.8(6) . .
C29 C28 H28 118.6 . .
C28 C29 C30 118.9(5) . .
C28 C29 C34 118.3(6) . .
C30 C29 C34 122.7(6) . .
O5 C30 C25 117.7(6) . .
O5 C30 C29 123.7(5) . .
C29 C30 C25 118.6(6) . .
C27 C31_a H31A_a 109.1 . .
C27 C31_a H31B_a 109.1 . .
H31A_a C31_a H31B_a 107.9 . .
C32_a C31_a C27 112.4(15) . .
C32_a C31_a H31A_a 109.1 . .
C32_a C31_a H31B_a 109.1 . .
C31_a C32_a H32_a 118.7 . .
C33_a C32_a C31_a 123(2) . .
C33_a C32_a H32_a 118.7 . .
C32_a C33_a H33A_a 120.0 . .
C32_a C33_a H33B_a 120.0 . .
H33A_a C33_a H33B_a 120.0 . .
N2 C34 C29 126.7(6) . .
N2 C34 H34 116.6 . .
C29 C34 H34 116.6 . .
C36 C35 N2 121.7(7) . .
C40 C35 N2 116.6(5) . .
C40 C35 C36 121.5(5) . .
C35 C36 H36 120.1 . .
C37 C36 C35 119.9(7) . .
C37 C36 H36 120.1 . .
C36 C37 C41 121.3(7) . .
C38 C37 C36 118.2(5) . .
C38 C37 C41 120.6(5) . .
C37 C38 H38 118.7 . .
C37 C38 C39 122.6(5) . .
C39 C38 H38 118.7 . .
C38 C39 H39 120.2 . .
C40 C39 C38 119.6(7) . .
C40 C39 H39 120.2 . .
O6 C40 C35 120.2(5) . .
O6 C40 C39 121.4(6) . .
C35 C40 C39 118.3(5) . .
C42 C41 C37 122.3(5) . .
C42 C41 C46 117.9(6) . .
C46 C41 C37 119.8(6) . .
C41 C42 H42 119.2 . .
C43 C42 C41 121.6(7) . .
C43 C42 H42 119.2 . .
C42 C43 H43 120.0 . .
C44 C43 C42 119.9(8) . .
C44 C43 H43 120.0 . .
C43 C44 H44 120.1 . .
C45 C44 C43 119.8(7) . .
C45 C44 H44 120.1 . .
C44 C45 H45 119.8 . .
C44 C45 C46 120.5(7) . .
C46 C45 H45 119.8 . .
C41 C46 H46 119.9 . .
C45 C46 C41 120.3(7) . .
C45 C46 H46 119.9 . .
O7 C47 N3 124.5(7) . .
O7 C47 H47 117.7 . .
N3 C47 H47 117.7 . .
N3 C49 H49A 109.5 . .
N3 C49 H49B 109.5 . .
N3 C49 H49C 109.5 . .
H49A C49 H49B 109.5 . .
H49A C49 H49C 109.5 . .
H49B C49 H49C 109.5 . .
O8 C50 N4 126.4(7) . .
O8 C50 H50 116.8 . .
N4 C50 H50 116.8 . .
N4 C51 H51A 109.5 . .
N4 C51 H51B 109.5 . .
N4 C51 H51C 109.5 . .
H51A C51 H51B 109.5 . .
H51A C51 H51C 109.5 . .
H51B C51 H51C 109.5 . .
N4 C52 H52A 109.5 . .
N4 C52 H52B 109.5 . .
N4 C52 H52C 109.5 . .
H52A C52 H52B 109.5 . .
H52A C52 H52C 109.5 . .
H52B C52 H52C 109.5 . .
O9 C53 N5 122.8(5) . .
O9 C53 H53 118.6 . .
N5 C53 H53 118.6 . .
N5 C54 H54A 109.5 . .
N5 C54 H54B 109.5 . .
N5 C54 H54C 109.5 . .
H54A C54 H54B 109.5 . .
H54A C54 H54C 109.5 . .
H54B C54 H54C 109.5 . .
N5 C55 H55A 109.5 . .
N5 C55 H55B 109.5 . .
N5 C55 H55C 109.5 . .
H55A C55 H55B 109.5 . .
H55A C55 H55C 109.5 . .
H55B C55 H55C 109.5 . .
O10 C56 N6 125.2(9) . .
O10 C56 H56 117.4 . .
N6 C56 H56 117.4 . .
N6 C57 H57A 109.5 . .
N6 C57 H57B 109.5 . .
N6 C57 H57C 109.5 . .
H57A C57 H57B 109.5 . .
H57A C57 H57C 109.5 . .
H57B C57 H57C 109.5 . .
N6 C58 H58A 109.5 . .
N6 C58 H58B 109.5 . .
N6 C58 H58C 109.5 . .
H58A C58 H58B 109.5 . .
H58A C58 H58C 109.5 . .
H58B C58 H58C 109.5 . .
O11 C59 N7 124.4(10) . .
O11 C59 H59 117.8 . .
N7 C59 H59 117.8 . .
N7 C60 H60A 109.5 . .
N7 C60 H60B 109.5 . .
N7 C60 H60C 109.5 . .
H60A C60 H60B 109.5 . .
H60A C60 H60C 109.5 . .
H60B C60 H60C 109.5 . .
N7 C61 H61A 109.5 . .
N7 C61 H61B 109.5 . .
N7 C61 H61C 109.5 . .
H61A C61 H61B 109.5 . .
H61A C61 H61C 109.5 . .
H61B C61 H61C 109.5 . .
H33C_b C33A_b H33D_b 120.0 . .
C32A_b C33A_b H33C_b 120.0 . .
C32A_b C33A_b H33D_b 120.0 . .
C33A_b C32A_b H32A_b 116.8 . .
C33A_b C32A_b C31A_b 126(2) . .
C31A_b C32A_b H32A_b 116.8 . .
C27 C31A_b H31C_b 108.7 . .
C27 C31A_b H31D_b 108.7 . .
C32A_b C31A_b C27 114.3(16) . .
C32A_b C31A_b H31C_b 108.7 . .
C32A_b C31A_b H31D_b 108.7 . .
H31C_b C31A_b H31D_b 107.6 . .
O12 Cl1 O14 98.5(7) . .
O13 Cl1 O12 118.2(11) . .
O13 Cl1 O14 100.9(7) . .
O15 Cl1 O12 106.6(11) . .
O15 Cl1 O13 114.5(8) . .
O15 Cl1 O14 117.5(14) . .
N3 C48 H48A 109.5 . .
N3 C48 H48B 109.5 . .
N3 C48 H48C 109.5 . .
H48A C48 H48B 109.5 . .
H48A C48 H48C 109.5 . .
H48B C48 H48C 109.5 . .

loop_
_geom_bond_atom_site_label_1
_geom_bond_atom_site_label_2
_geom_bond_distance
_geom_bond_site_symmetry_2
Dy1 O1 2.566(4) .
Dy1 O2 2.293(5) .
Dy1 O3 2.369(3) .
Dy1 O5 2.163(4) .
Dy1 O6 2.420(3) .
Dy1 O7 2.392(4) .
Dy1 O8 2.389(4) .
Dy1 N2 2.456(5) .
Ni1 O2 2.034(3) .
Ni1 O3 2.065(4) 2_566
Ni1 O6 2.080(4) .
Ni1 O6 2.129(3) 2_566
Ni1 O9 2.053(4) .
Ni1 N1 2.003(5) .
O1 C1 1.450(6) .
O1 C2 1.360(8) .
O2 C7 1.338(7) .
O3 Ni1 2.065(4) 2_566
O3 C17 1.350(6) 2_566
O4 C24 1.417(7) .
O4 C25 1.379(8) .
O5 C30 1.332(8) .
O6 Ni1 2.129(3) 2_566
O6 C40 1.364(7) .
O7 C47 1.206(8) .
O8 C50 1.225(9) .
O9 C53 1.240(7) .
O10 C56 1.226(13) .
O11 C59 1.258(13) .
N1 C11 1.285(7) .
N1 C12 1.425(6) .
N2 C34 1.300(9) .
N2 C35 1.438(6) .
N3 C47 1.328(8) .
N3 C49 1.393(10) .
N3 C48 1.415(10) .
N4 C50 1.310(9) .
N4 C51 1.450(8) .
N4 C52 1.464(11) .
N5 C53 1.328(7) .
N5 C54 1.447(8) .
N5 C55 1.452(8) .
N6 C56 1.349(13) .
N6 C57 1.446(10) .
N6 C58 1.449(16) .
N7 C59 1.303(10) .
N7 C60 1.445(13) .
N7 C61 1.400(15) .
C1 H1A 0.9800 .
C1 H1B 0.9800 .
C1 H1C 0.9800 .
C2 C3 1.386(9) .
C2 C7 1.427(7) .
C3 H3 0.9500 .
C3 C4 1.368(10) .
C4 C5 1.401(7) .
C4 C8 1.517(9) .
C5 H5 0.9500 .
C5 C6 1.414(9) .
C6 C7 1.395(10) .
C6 C11 1.454(7) .
C8 H8A 0.9900 .
C8 H8B 0.9900 .
C8 C9 1.503(7) .
C9 H9 0.9500 .
C9 C10 1.285(8) .
C10 H10A 0.9500 .
C10 H10B 0.9500 .
C11 H11 0.9500 .
C12 C13 1.397(8) .
C12 C17 1.401(8) .
C13 H13 0.9500 .
C13 C14 1.375(7) .
C14 C15 1.397(8) .
C14 C18 1.482(8) .
C15 H15 0.9500 .
C15 C16 1.374(8) .
C16 H16 0.9500 .
C16 C17 1.405(7) .
C17 O3 1.350(6) 2_566
C18 C19 1.377(11) .
C18 C23 1.397(8) .
C19 H19 0.9500 .
C19 C20 1.400(9) .
C20 H20 0.9500 .
C20 C21 1.361(11) .
C21 H21 0.9500 .
C21 C22 1.378(14) .
C22 H22 0.9500 .
C22 C23 1.391(9) .
C23 H23 0.9500 .
C24 H24A 0.9800 .
C24 H24B 0.9800 .
C24 H24C 0.9800 .
C25 C26 1.371(10) .
C25 C30 1.429(8) .
C26 H26 0.9500 .
C26 C27 1.393(10) .
C27 C28 1.372(9) .
C27 C31_a 1.512(13) .
C27 C31A_b 1.530(13) .
C28 H28 0.9500 .
C28 C29 1.396(10) .
C29 C30 1.408(9) .
C29 C34 1.443(8) .
C31_a H31A_a 0.9900 .
C31_a H31B_a 0.9900 .
C31_a C32_a 1.460(18) .
C32_a H32_a 0.9500 .
C32_a C33_a 1.312(12) .
C33_a H33A_a 0.9500 .
C33_a H33B_a 0.9500 .
C34 H34 0.9500 .
C35 C36 1.413(9) .
C35 C40 1.391(10) .
C36 H36 0.9500 .
C36 C37 1.391(7) .
C37 C38 1.383(10) .
C37 C41 1.475(9) .
C38 H38 0.9500 .
C38 C39 1.397(9) .
C39 H39 0.9500 .
C39 C40 1.396(7) .
C41 C42 1.389(11) .
C41 C46 1.411(7) .
C42 H42 0.9500 .
C42 C43 1.388(12) .
C43 H43 0.9500 .
C43 C44 1.387(10) .
C44 H44 0.9500 .
C44 C45 1.382(12) .
C45 H45 0.9500 .
C45 C46 1.396(10) .
C46 H46 0.9500 .
C47 H47 0.9500 .
C49 H49A 0.9800 .
C49 H49B 0.9800 .
C49 H49C 0.9800 .
C50 H50 0.9500 .
C51 H51A 0.9800 .
C51 H51B 0.9800 .
C51 H51C 0.9800 .
C52 H52A 0.9800 .
C52 H52B 0.9800 .
C52 H52C 0.9800 .
C53 H53 0.9500 .
C54 H54A 0.9800 .
C54 H54B 0.9800 .
C54 H54C 0.9800 .
C55 H55A 0.9800 .
C55 H55B 0.9800 .
C55 H55C 0.9800 .
C56 H56 0.9500 .
C57 H57A 0.9800 .
C57 H57B 0.9800 .
C57 H57C 0.9800 .
C58 H58A 0.9800 .
C58 H58B 0.9800 .
C58 H58C 0.9800 .
C59 H59 0.9500 .
C60 H60A 0.9800 .
C60 H60B 0.9800 .
C60 H60C 0.9800 .
C61 H61A 0.9800 .
C61 H61B 0.9800 .
C61 H61C 0.9800 .
C33A_b H33C_b 0.9500 .
C33A_b H33D_b 0.9500 .
C33A_b C32A_b 1.334(16) .
C32A_b H32A_b 0.9500 .
C32A_b C31A_b 1.496(18) .
C31A_b H31C_b 0.9900 .
C31A_b H31D_b 0.9900 .
Cl1 O12 1.400(10) .
Cl1 O13 1.369(10) .
Cl1 O14 1.436(9) .
Cl1 O15 1.289(15) .
C48 H48A 0.9800 .
C48 H48B 0.9800 .
C48 H48C 0.9800 .

loop_
_geom_torsion_atom_site_label_1
_geom_torsion_atom_site_label_2
_geom_torsion_atom_site_label_3
_geom_torsion_atom_site_label_4
_geom_torsion
_geom_torsion_site_symmetry_1
_geom_torsion_site_symmetry_4
Dy1 O1 C2 C3 -173.3(4) . .
Dy1 O1 C2 C7 11.8(6) . .
Dy1 O2 C7 C2 -7.9(6) . .
Dy1 O2 C7 C6 173.9(4) . .
Dy1 O5 C30 C25 -160.6(5) . .
Dy1 O5 C30 C29 18.1(10) . .
Dy1 O6 C40 C35 31.4(5) . .
Dy1 O6 C40 C39 -149.5(4) . .
Dy1 O7 C47 N3 -167.7(6) . .
Dy1 O8 C50 N4 159.3(5) . .
Dy1 N2 C34 C29 -6.4(10) . .
Dy1 N2 C35 C36 151.7(4) . .
Dy1 N2 C35 C40 -22.5(5) . .
Ni1 O2 C7 C2 154.2(3) . .
Ni1 O2 C7 C6 -24.1(6) . .
Ni1 O6 C40 C35 156.2(3) . .
Ni1 O6 C40 C35 -83.1(5) 2_566 .
Ni1 O6 C40 C39 -24.7(6) . .
Ni1 O6 C40 C39 96.0(4) 2_566 .
Ni1 O9 C53 N5 -170.5(5) . .
Ni1 N1 C11 C6 2.0(8) . .
Ni1 N1 C12 C13 -161.1(6) . .
Ni1 N1 C12 C17 16.6(6) . .
O1 C2 C3 C4 -175.3(5) . .
O1 C2 C7 O2 -3.8(7) . .
O1 C2 C7 C6 174.5(5) . .
O4 C25 C26 C27 179.9(7) . .
O4 C25 C30 O5 -1.7(9) . .
O4 C25 C30 C29 179.5(6) . .
N1 C12 C13 C14 175.2(6) . .
N1 C12 C17 O3 4.4(8) . 2_566
N1 C12 C17 C16 -176.3(5) . .
N2 C35 C36 C37 -174.3(4) . .
N2 C35 C40 O6 -5.7(6) . .
N2 C35 C40 C39 175.1(4) . .
C1 O1 C2 C3 -13.5(8) . .
C1 O1 C2 C7 171.6(5) . .
C2 C3 C4 C5 1.9(9) . .
C2 C3 C4 C8 177.6(5) . .
C3 C2 C7 O2 -179.0(5) . .
C3 C2 C7 C6 -0.6(7) . .
C3 C4 C5 C6 -1.8(8) . .
C3 C4 C8 C9 -40.2(9) . .
C4 C5 C6 C7 0.4(8) . .
C4 C5 C6 C11 177.1(5) . .
C4 C8 C9 C10 111.5(8) . .
C5 C4 C8 C9 135.4(6) . .
C5 C6 C7 O2 179.0(5) . .
C5 C6 C7 C2 0.7(8) . .
C5 C6 C11 N1 -166.7(5) . .
C7 C2 C3 C4 -0.8(8) . .
C7 C6 C11 N1 9.8(9) . .
C8 C4 C5 C6 -177.6(5) . .
C11 N1 C12 C13 18.1(9) . .
C11 N1 C12 C17 -164.1(6) . .
C11 C6 C7 O2 2.6(8) . .
C11 C6 C7 C2 -175.6(5) . .
C12 N1 C11 C6 -177.1(5) . .
C12 C13 C14 C15 1.8(9) . .
C12 C13 C14 C18 -178.3(7) . .
C13 C12 C17 O3 -177.7(6) . 2_566
C13 C12 C17 C16 1.6(9) . .
C13 C14 C15 C16 -0.4(10) . .
C13 C14 C18 C19 -33.4(11) . .
C13 C14 C18 C23 142.7(7) . .
C14 C15 C16 C17 -0.4(11) . .
C14 C18 C19 C20 175.4(8) . .
C14 C18 C23 C22 -176.1(7) . .
C15 C14 C18 C19 146.4(8) . .
C15 C14 C18 C23 -37.5(10) . .
C15 C16 C17 O3 179.2(6) . 2_566
C15 C16 C17 C12 -0.2(9) . .
C17 C12 C13 C14 -2.5(10) . .
C18 C14 C15 C16 179.7(7) . .
C18 C19 C20 C21 1.1(15) . .
C19 C18 C23 C22 0.1(12) . .
C19 C20 C21 C22 -1.0(16) . .
C20 C21 C22 C23 0.3(15) . .
C21 C22 C23 C18 0.1(13) . .
C23 C18 C19 C20 -0.7(13) . .
C24 O4 C25 C26 4.8(10) . .
C24 O4 C25 C30 -177.0(6) . .
C25 C26 C27 C28 0.1(11) . .
C25 C26 C27 C31_a -175.4(15) . .
C25 C26 C27 C31A_b 175.7(14) . .
C26 C25 C30 O5 176.6(7) . .
C26 C25 C30 C29 -2.2(10) . .
C26 C27 C28 C29 -1.7(11) . .
C26 C27 C31_a C32_a -124(2) . .
C26 C27 C31A_b C32A_b -108(2) . .
C27 C28 C29 C30 1.3(11) . .
C27 C28 C29 C34 -177.7(7) . .
C27 C31_a C32_a C33_a -132(3) . .
C28 C27 C31_a C32_a 60(3) . .
C28 C27 C31A_b C32A_b 68(3) . .
C28 C29 C30 O5 -178.0(7) . .
C28 C29 C30 C25 0.7(10) . .
C28 C29 C34 N2 174.4(7) . .
C30 C25 C26 C27 1.8(12) . .
C30 C29 C34 N2 -4.6(10) . .
C31_a C27 C28 C29 173.6(14) . .
C31_a C27 C31A_b C32A_b 172(24) . .
C34 N2 C35 C36 -30.3(8) . .
C34 N2 C35 C40 155.6(5) . .
C34 C29 C30 O5 0.9(10) . .
C34 C29 C30 C25 179.6(6) . .
C35 N2 C34 C29 176.0(6) . .
C35 C36 C37 C38 -1.0(7) . .
C35 C36 C37 C41 178.2(5) . .
C36 C35 C40 O6 -179.9(4) . .
C36 C35 C40 C39 0.9(7) . .
C36 C37 C38 C39 1.8(7) . .
C36 C37 C41 C42 34.2(9) . .
C36 C37 C41 C46 -146.0(6) . .
C37 C38 C39 C40 -1.2(7) . .
C37 C41 C42 C43 178.5(7) . .
C37 C41 C46 C45 -178.1(6) . .
C38 C37 C41 C42 -146.6(6) . .
C38 C37 C41 C46 33.2(8) . .
C38 C39 C40 O6 -179.4(4) . .
C38 C39 C40 C35 -0.2(7) . .
C40 C35 C36 C37 -0.3(7) . .
C41 C37 C38 C39 -177.4(5) . .
C41 C42 C43 C44 -0.3(13) . .
C42 C41 C46 C45 1.8(10) . .
C42 C43 C44 C45 1.5(13) . .
C43 C44 C45 C46 -1.0(12) . .
C44 C45 C46 C41 -0.6(11) . .
C46 C41 C42 C43 -1.4(11) . .
C49 N3 C47 O7 -179.2(9) . .
C51 N4 C50 O8 -1.1(13) . .
C52 N4 C50 O8 -179.4(8) . .
C54 N5 C53 O9 -177.0(7) . .
C55 N5 C53 O9 4.6(12) . .
C57 N6 C56 O10 0.9(15) . .
C58 N6 C56 O10 179.7(11) . .
C60 N7 C59 O11 6.9(17) . .
C61 N7 C59 O11 -175.6(14) . .
C33A_b C32A_b C31A_b C27 -124(3) . .
C31A_b C27 C28 C29 -177.3(14) . .
C31A_b C27 C31_a C32_a -20(19) . .
C48 N3 C47 O7 -2.3(15) . .
